data_7001080
loop_
_publ_author_name
'Kopylovich, Maximilian N.'
'Lasri, Jamal'
'Guedes da Silva, M. F\'atima C.'
'Pombeiro, Armando J. L.'

_publ_section_title
;
 Single-pot template transformations of cyanopyridines on a PdII
 centre: syntheses of ketoimine and
 2,4-dipyridyl-1,3,5-triazapentadiene palladium(II) complexes and their
 catalytic activity for microwave-assisted Suzuki--Miyaura and Heck
 reactions
;
_journal_issue 16
_journal_name_full 'Dalton Transactions'
_journal_page_first 3074
_journal_page_last 3084
_journal_paper_doi 10.1039/b820680e
_journal_year 2009
_chemical_formula_moiety 'C24 H14 Cl4 N10 Pd'
_chemical_formula_sum 'C24 H14 Cl4 N10 Pd'
_chemical_formula_weight 690.65
_chemical_name_systematic
;
?
;
_space_group_IT_number 14
_symmetry_cell_setting monoclinic
_symmetry_space_group_name_Hall '-P 2yn'
_symmetry_space_group_name_H-M 'P 1 21/n 1'
_atom_sites_solution_hydrogens geom
_atom_sites_solution_primary direct
_atom_sites_solution_secondary difmap
_audit_creation_method SHELXL-97
_cell_angle_alpha 90.00
_cell_angle_beta 108.20(5)
_cell_angle_gamma 90.00
_cell_formula_units_Z 2
_cell_length_a 11.286(2)
_cell_length_b 8.924(2)
_cell_length_c 13.858(3)
_cell_measurement_reflns_used 5188
_cell_measurement_temperature 150(2)
_cell_measurement_theta_max 26.64
_cell_measurement_theta_min 2.76
_cell_volume 1325.9(6)
_computing_cell_refinement 'Bruker SMART'
_computing_data_collection 'Bruker SMART'
_computing_data_reduction 'Bruker SAINT'
_computing_molecular_graphics 'Ortep-3 for Windows (Farrugia, 1997)'
_computing_structure_refinement 'SHELXL-97 (Sheldrick, 1997)'
_computing_structure_solution 'WinGX v.1.70.01 (Farrugia, 1999)'
_diffrn_ambient_temperature 150(2)
_diffrn_measured_fraction_theta_full 0.994
_diffrn_measured_fraction_theta_max 0.994
_diffrn_measurement_device_type 'CCD are detector'
_diffrn_measurement_method 'phi and omega scan'
_diffrn_radiation_monochromator graphite
_diffrn_radiation_source 'fine-focus sealed tube'
_diffrn_radiation_type MoK\a
_diffrn_radiation_wavelength 0.71073
_diffrn_reflns_av_R_equivalents 0.0821
_diffrn_reflns_av_sigmaI/netI 0.0413
_diffrn_reflns_limit_h_max 15
_diffrn_reflns_limit_h_min -14
_diffrn_reflns_limit_k_max 11
_diffrn_reflns_limit_k_min -11
_diffrn_reflns_limit_l_max 18
_diffrn_reflns_limit_l_min -18
_diffrn_reflns_number 31010
_diffrn_reflns_theta_full 28.31
_diffrn_reflns_theta_max 28.31
_diffrn_reflns_theta_min 2.80
_exptl_absorpt_coefficient_mu 1.139
_exptl_absorpt_correction_T_max 0.9552
_exptl_absorpt_correction_T_min 0.8944
_exptl_absorpt_correction_type multi-scan
_exptl_absorpt_process_details SADABS
_exptl_crystal_colour yellow
_exptl_crystal_density_diffrn 1.730
_exptl_crystal_density_method 'not measured'
_exptl_crystal_description prism
_exptl_crystal_F_000 684
_exptl_crystal_size_max 0.09
_exptl_crystal_size_mid 0.07
_exptl_crystal_size_min 0.05
_refine_diff_density_max 0.592
_refine_diff_density_min -0.473
_refine_diff_density_rms 0.089
_refine_ls_extinction_method none
_refine_ls_goodness_of_fit_ref 1.030
_refine_ls_hydrogen_treatment mixed
_refine_ls_matrix_type full
_refine_ls_number_parameters 191
_refine_ls_number_reflns 3273
_refine_ls_number_restraints 0
_refine_ls_restrained_S_all 1.030
_refine_ls_R_factor_all 0.0472
_refine_ls_R_factor_gt 0.0303
_refine_ls_shift/su_max 0.005
_refine_ls_shift/su_mean 0.001
_refine_ls_structure_factor_coef Fsqd
_refine_ls_weighting_details 'calc w=1/[\s^2^(Fo^2^)+(0.0357P)^2^+0.5656P] where P=(Fo^2^+2Fc^2^)/3'
_refine_ls_weighting_scheme calc
_refine_ls_wR_factor_gt 0.0697
_refine_ls_wR_factor_ref 0.0771
_reflns_number_gt 2568
_reflns_number_total 3273
_reflns_threshold_expression >2sigma(I)
_cod_data_source_file b820680e.txt
_cod_data_source_block max935mon=compound5d
_cod_depositor_comments
;
The following automatic conversions were performed:
'_symmetry_cell_setting' value 'Monoclinic' changed to 'monoclinic'
according to '/home/saulius/struct/CIF-dictionaries/cif_core.dic'
dictionary named 'cif_core.dic' version 2.4.1 from 2010-06-29.

Automatic conversion script
Id: cif_fix_enum 1527 2010-12-29 10:47:43Z saulius 
;
_cod_original_sg_symbol_H-M 'P 21/n'
_cod_database_code 7001080

loop_
_symmetry_equiv_pos_as_xyz
'x, y, z'
'-x+1/2, y+1/2, -z+1/2'
'-x, -y, -z'
'x-1/2, -y-1/2, z-1/2'

loop_
_atom_site_label
_atom_site_type_symbol
_atom_site_fract_x
_atom_site_fract_y
_atom_site_fract_z
_atom_site_U_iso_or_equiv
_atom_site_adp_type
_atom_site_occupancy
_atom_site_symmetry_multiplicity
_atom_site_calc_flag
_atom_site_refinement_flags
_atom_site_disorder_assembly
_atom_site_disorder_group
C10 C 0.3964(2) 0.2988(3) 0.42664(19) 0.0189(5) Uani 1 1 d . . .
C11 C 0.3846(2) 0.4302(3) 0.3567(2) 0.0202(5) Uani 1 1 d . . .
C12 C 0.3582(2) 0.5730(3) 0.3858(2) 0.0225(5) Uani 1 1 d . . .
H12 H 0.3433 0.5876 0.4490 0.027 Uiso 1 1 calc R . .
C13 C 0.3539(3) 0.6925(3) 0.3220(2) 0.0280(6) Uani 1 1 d . . .
H13 H 0.3364 0.7889 0.3433 0.034 Uiso 1 1 calc R . .
C14 C 0.3960(3) 0.5442(3) 0.2054(2) 0.0259(6) Uani 1 1 d . . .
C15 C 0.4026(2) 0.4159(3) 0.2627(2) 0.0231(6) Uani 1 1 d . . .
H15 H 0.4190 0.3210 0.2385 0.028 Uiso 1 1 calc R . .
C20 C 0.3445(2) 0.2147(3) 0.56833(19) 0.0194(5) Uani 1 1 d . . .
C21 C 0.2738(2) 0.2575(3) 0.6397(2) 0.0201(5) Uani 1 1 d . . .
C22 C 0.3222(3) 0.2325(3) 0.7439(2) 0.0244(6) Uani 1 1 d . A .
H22 H 0.4018 0.1875 0.7720 0.029 Uiso 1 1 calc R . .
C23 C 0.2521(3) 0.2743(3) 0.8059(2) 0.0290(6) Uani 1 1 d . . .
C24 C 0.0951(2) 0.3579(3) 0.6706(2) 0.0239(6) Uani 1 1 d . . .
C25 C 0.1570(3) 0.3233(3) 0.6022(2) 0.0227(6) Uani 1 1 d . A .
H25 H 0.1209 0.3437 0.5318 0.027 Uiso 1 1 calc R . .
N1 N 0.4629(2) 0.1842(2) 0.41632(17) 0.0210(5) Uani 1 1 d . . .
N2 N 0.5984(2) -0.0861(2) 0.41806(18) 0.0217(5) Uani 1 1 d . . .
N3 N 0.3376(2) 0.3184(2) 0.49693(16) 0.0202(5) Uani 1 1 d . . .
N10 N 0.3731(2) 0.6807(3) 0.23125(19) 0.0301(6) Uani 1 1 d . . .
N20 N 0.1383(2) 0.3363(3) 0.76983(18) 0.0270(5) Uani 1 1 d . A .
Cl10 Cl 0.42168(9) 0.52674(9) 0.08784(6) 0.0421(2) Uani 1 1 d . . .
Cl20 Cl -0.05206(7) 0.43756(9) 0.62803(6) 0.0316(2) Uani 0.905(2) 1 d P A 1
Pd1 Pd 0.5000 0.0000 0.5000 0.01741(9) Uani 1 2 d S . .
Cl2B Cl 0.2881(9) 0.2417(11) 0.9166(7) 0.045(3) Uiso 0.095(2) 1 d P A 2
H1 H 0.493(3) 0.194(3) 0.370(2) 0.028(8) Uiso 1 1 d . . .
H2 H 0.610(3) -0.041(3) 0.374(2) 0.022(8) Uiso 1 1 d . . .

loop_
_atom_site_aniso_label
_atom_site_aniso_U_11
_atom_site_aniso_U_22
_atom_site_aniso_U_33
_atom_site_aniso_U_23
_atom_site_aniso_U_13
_atom_site_aniso_U_12
C10 0.0211(13) 0.0205(12) 0.0179(12) -0.0008(10) 0.0103(10) -0.0014(10)
C11 0.0167(12) 0.0241(13) 0.0223(13) 0.0018(10) 0.0096(10) 0.0002(10)
C12 0.0199(13) 0.0232(14) 0.0265(14) -0.0022(11) 0.0103(11) 0.0010(11)
C13 0.0226(14) 0.0225(13) 0.0377(17) 0.0000(12) 0.0077(12) 0.0004(11)
C14 0.0244(14) 0.0336(14) 0.0226(14) 0.0065(11) 0.0114(11) 0.0016(11)
C15 0.0252(14) 0.0227(14) 0.0240(14) 0.0036(11) 0.0114(11) 0.0016(11)
C20 0.0195(13) 0.0228(13) 0.0208(13) -0.0031(10) 0.0133(11) -0.0015(10)
C21 0.0249(14) 0.0177(12) 0.0235(13) -0.0021(10) 0.0158(11) -0.0021(10)
C22 0.0237(14) 0.0274(14) 0.0254(14) 0.0000(11) 0.0128(12) 0.0054(11)
C23 0.0332(16) 0.0349(16) 0.0253(14) -0.0012(12) 0.0185(13) 0.0031(12)
C24 0.0224(13) 0.0217(13) 0.0324(15) 0.0007(11) 0.0155(12) 0.0014(11)
C25 0.0262(14) 0.0229(13) 0.0228(13) 0.0008(10) 0.0130(11) 0.0015(11)
N1 0.0269(12) 0.0217(11) 0.0219(12) 0.0011(9) 0.0184(10) 0.0012(9)
N2 0.0306(13) 0.0205(11) 0.0214(12) 0.0024(9) 0.0190(10) 0.0022(9)
N3 0.0225(11) 0.0214(11) 0.0210(11) 0.0005(8) 0.0130(9) 0.0016(9)
N10 0.0272(13) 0.0272(12) 0.0362(14) 0.0104(10) 0.0105(11) 0.0002(10)
N20 0.0307(13) 0.0284(12) 0.0298(13) -0.0026(10) 0.0208(11) 0.0029(10)
Cl10 0.0554(5) 0.0492(5) 0.0297(4) 0.0154(3) 0.0250(4) 0.0094(4)
Cl20 0.0235(4) 0.0372(4) 0.0402(5) 0.0080(3) 0.0187(3) 0.0104(3)
Pd1 0.02240(15) 0.01695(13) 0.01887(14) 0.00054(11) 0.01509(10) 0.00162(12)

loop_
_atom_type_symbol
_atom_type_description
_atom_type_scat_dispersion_real
_atom_type_scat_dispersion_imag
_atom_type_scat_source
C C 0.0033 0.0016 'International Tables Vol C Tables 4.2.6.8 and 6.1.1.4'
H H 0.0000 0.0000 'International Tables Vol C Tables 4.2.6.8 and 6.1.1.4'
N N 0.0061 0.0033 'International Tables Vol C Tables 4.2.6.8 and 6.1.1.4'
Cl Cl 0.1484 0.1585 'International Tables Vol C Tables 4.2.6.8 and 6.1.1.4'
Pd Pd -0.9988 1.0072 'International Tables Vol C Tables 4.2.6.8 and 6.1.1.4'

loop_
_geom_angle_atom_site_label_1
_geom_angle_atom_site_label_2
_geom_angle_atom_site_label_3
_geom_angle
_geom_angle_site_symmetry_1
_geom_angle_site_symmetry_3
_geom_angle_publ_flag
N1 C10 N3 127.6(2) . . ?
N1 C10 C11 118.7(2) . . ?
N3 C10 C11 113.6(2) . . ?
C15 C11 C12 117.5(2) . . ?
C15 C11 C10 121.7(2) . . ?
C12 C11 C10 120.7(2) . . ?
C13 C12 C11 119.3(2) . . ?
C13 C12 H12 120.3 . . ?
C11 C12 H12 120.3 . . ?
N10 C13 C12 123.8(3) . . ?
N10 C13 H13 118.1 . . ?
C12 C13 H13 118.1 . . ?
N10 C14 C15 126.1(3) . . ?
N10 C14 Cl10 116.1(2) . . ?
C15 C14 Cl10 117.8(2) . . ?
C14 C15 C11 117.8(2) . . ?
C14 C15 H15 121.1 . . ?
C11 C15 H15 121.1 . . ?
N2 C20 N3 128.9(2) 3_656 . ?
N2 C20 C21 118.1(2) 3_656 . ?
N3 C20 C21 113.0(2) . . ?
C25 C21 C22 118.3(2) . . ?
C25 C21 C20 120.0(2) . . ?
C22 C21 C20 121.7(2) . . ?
C23 C22 C21 118.9(3) . . ?
C23 C22 H22 120.5 . . ?
C21 C22 H22 120.5 . . ?
N20 C23 C22 123.0(3) . . ?
N20 C23 Cl2B 112.7(4) . . ?
C22 C23 Cl2B 124.1(4) . . ?
N20 C24 C25 125.6(3) . . ?
N20 C24 Cl20 114.7(2) . . ?
C25 C24 Cl20 119.8(2) . . ?
C24 C25 C21 117.7(3) . . ?
C24 C25 H25 121.1 . . ?
C21 C25 H25 121.1 . . ?
C10 N1 Pd1 127.69(18) . . ?
C10 N1 H1 113(2) . . ?
Pd1 N1 H1 119(2) . . ?
C20 N2 Pd1 127.02(18) 3_656 . ?
C20 N2 H2 112(2) 3_656 . ?
Pd1 N2 H2 121(2) . . ?
C20 N3 C10 121.0(2) . . ?
C14 N10 C13 115.4(2) . . ?
C24 N20 C23 116.5(2) . . ?
N2 Pd1 N2 180.0 . 3_656 ?
N2 Pd1 N1 92.32(9) . . ?
N2 Pd1 N1 87.68(9) 3_656 . ?
N2 Pd1 N1 87.68(9) . 3_656 ?
N2 Pd1 N1 92.32(9) 3_656 3_656 ?
N1 Pd1 N1 180.0 . 3_656 ?

loop_
_geom_bond_atom_site_label_1
_geom_bond_atom_site_label_2
_geom_bond_distance
_geom_bond_site_symmetry_2
_geom_bond_publ_flag
C10 N1 1.303(3) . ?
C10 N3 1.350(3) . ?
C10 C11 1.500(3) . ?
C11 C15 1.386(4) . ?
C11 C12 1.397(4) . ?
C12 C13 1.376(4) . ?
C12 H12 0.9500 . ?
C13 N10 1.346(4) . ?
C13 H13 0.9500 . ?
C14 N10 1.318(4) . ?
C14 C15 1.382(4) . ?
C14 Cl10 1.748(3) . ?
C15 H15 0.9500 . ?
C20 N2 1.301(3) 3_656 ?
C20 N3 1.339(3) . ?
C20 C21 1.500(3) . ?
C21 C25 1.387(4) . ?
C21 C22 1.393(4) . ?
C22 C23 1.388(4) . ?
C22 H22 0.9500 . ?
C23 N20 1.343(4) . ?
C23 Cl2B 1.488(10) . ?
C24 N20 1.322(4) . ?
C24 C25 1.376(4) . ?
C24 Cl20 1.732(3) . ?
C25 H25 0.9500 . ?
N1 Pd1 1.980(2) . ?
N1 H1 0.81(3) . ?
N2 C20 1.301(3) 3_656 ?
N2 Pd1 1.975(2) . ?
N2 H2 0.77(3) . ?
Pd1 N2 1.975(2) 3_656 ?
Pd1 N1 1.980(2) 3_656 ?
